data_2202335
loop_
_publ_author_name
'Pozzi, C. Gustavo'
'Goeta, Andr\'es E.'
'Autino, Juan C.'
'Punte, Graciela'

_publ_section_title
;
 3-Ethoxycarbonyl-4-hydroxy-6-(methoxymethoxy)-1-methyl-2-quinolone
;
_journal_issue 8
_journal_name_full 'Acta Crystallographica Section E'
_journal_page_first o1196
_journal_page_last o1198
_journal_paper_doi 10.1107/S1600536803016192
_journal_volume 59
_journal_year 2003
_chemical_formula_iupac 'C15 H17 N O6'
_chemical_formula_moiety 'C15 H17 N O6'
_chemical_formula_sum 'C15 H17 N O6'
_chemical_formula_weight 307.30
_chemical_name_systematic
;
3-ethoxycarbonyl-4-hydroxy-6-methoxymethyleneoxy-1-methyl-2-quinolone
;
_space_group_IT_number 14
_symmetry_cell_setting monoclinic
_symmetry_space_group_name_Hall '-P 2ybc'
_symmetry_space_group_name_H-M 'P 1 21/c 1'
_atom_sites_solution_hydrogens difmap
_atom_sites_solution_primary direct
_atom_sites_solution_secondary difmap
_audit_creation_method SHELXL97
_cell_angle_alpha 90.00
_cell_angle_beta 98.823(3)
_cell_angle_gamma 90.00
_cell_formula_units_Z 4
_cell_length_a 11.558(3)
_cell_length_b 10.476(2)
_cell_length_c 11.750(2)
_cell_measurement_reflns_used 755
_cell_measurement_temperature 100(2)
_cell_measurement_theta_max 24.33
_cell_measurement_theta_min 13.71
_cell_volume 1405.9(5)
_computing_cell_refinement SMART-NT
_computing_data_collection 'SMART-NT (Bruker, 1998)'
_computing_data_reduction 'SAINT-NT (Bruker, 1998)'
_computing_molecular_graphics 'ORTEP-3 for Windows (Farrugia, 1997)'
_computing_publication_material 'SHELXTL-NT (Bruker, 1998)'
_computing_structure_refinement 'SHELXL97 (Sheldrick, 1997)'
_computing_structure_solution 'SHELXS97 (Sheldrick, 1990)'
_diffrn_ambient_temperature 100(2)
_diffrn_measured_fraction_theta_full 0.931
_diffrn_measured_fraction_theta_max 0.931
_diffrn_measurement_device_type 'Bruker SMART 1K CCD'
_diffrn_measurement_method \w
_diffrn_radiation_monochromator graphite
_diffrn_radiation_source 'fine-focus sealed tube'
_diffrn_radiation_type MoK\a
_diffrn_radiation_wavelength 0.71073
_diffrn_reflns_av_R_equivalents 0.0369
_diffrn_reflns_av_sigmaI/netI 0.0290
_diffrn_reflns_limit_h_max 15
_diffrn_reflns_limit_h_min -16
_diffrn_reflns_limit_k_max 14
_diffrn_reflns_limit_k_min -14
_diffrn_reflns_limit_l_max 16
_diffrn_reflns_limit_l_min -16
_diffrn_reflns_number 16953
_diffrn_reflns_theta_full 30.39
_diffrn_reflns_theta_max 30.39
_diffrn_reflns_theta_min 1.78
_diffrn_standards_decay_% 0
_diffrn_standards_number 0
_exptl_absorpt_coefficient_mu 0.113
_exptl_absorpt_correction_type none
_exptl_crystal_colour colourless
_exptl_crystal_density_diffrn 1.445
_exptl_crystal_density_method 'not measured'
_exptl_crystal_description 'irregular shape'
_exptl_crystal_F_000 648
_exptl_crystal_size_max 0.36
_exptl_crystal_size_mid 0.26
_exptl_crystal_size_min 0.18
_refine_diff_density_max 0.358
_refine_diff_density_min -0.286
_refine_ls_extinction_method none
_refine_ls_goodness_of_fit_ref 1.011
_refine_ls_hydrogen_treatment refall
_refine_ls_matrix_type full
_refine_ls_number_parameters 267
_refine_ls_number_reflns 3978
_refine_ls_number_restraints 0
_refine_ls_restrained_S_all 1.011
_refine_ls_R_factor_all 0.0660
_refine_ls_R_factor_gt 0.0408
_refine_ls_shift/su_max <0.001
_refine_ls_shift/su_mean 0.000
_refine_ls_structure_factor_coef Fsqd
_refine_ls_weighting_details 'calc w = 1/[\s^2^(Fo^2^)+(0.0632P)^2^+0.3584P] where P = (Fo^2^+2Fc^2^)/3'
_refine_ls_weighting_scheme calc
_refine_ls_wR_factor_gt 0.1025
_refine_ls_wR_factor_ref 0.1159
_reflns_number_gt 2908
_reflns_number_total 3978
_reflns_threshold_expression I>2\s(I)
_cod_data_source_file bt6304.cif
_cod_data_source_block I
_cod_original_sg_symbol_H-M 'P 21/c'
_cod_database_code 2202335
_cod_database_fobs_code 2202335

loop_
_symmetry_equiv_pos_as_xyz
'x, y, z'
'-x, y+1/2, -z+1/2'
'-x, -y, -z'
'x, -y-1/2, z-1/2'

loop_
_atom_site_label
_atom_site_fract_x
_atom_site_fract_y
_atom_site_fract_z
_atom_site_U_iso_or_equiv
_atom_site_adp_type
_atom_site_calc_flag
_atom_site_refinement_flags
_atom_site_occupancy
_atom_site_disorder_assembly
_atom_site_disorder_group
_atom_site_type_symbol
N1 -0.10217(9) 0.49877(10) 0.31837(9) 0.0167(2) Uani d . 1 . . N
C2 -0.17015(11) 0.41122(12) 0.36837(10) 0.0170(2) Uani d . 1 . . C
C3 -0.10626(11) 0.31269(12) 0.44051(10) 0.0162(2) Uani d . 1 . . C
C4A 0.08094(10) 0.39480(12) 0.39502(10) 0.0159(2) Uani d . 1 . . C
C4 0.01511(11) 0.30558(12) 0.45308(10) 0.0156(2) Uani d . 1 . . C
C5 0.20385(11) 0.38476(12) 0.40468(10) 0.0172(2) Uani d . 1 . . C
H5 0.2407(14) 0.3171(16) 0.4490(13) 0.020(4) Uiso d . 1 . . H
C6 0.26489(11) 0.47201(13) 0.34883(11) 0.0185(3) Uani d . 1 . . C
C7 0.20362(12) 0.56976(13) 0.28376(11) 0.0204(3) Uani d . 1 . . C
H7 0.2476(16) 0.6305(16) 0.2434(15) 0.030(4) Uiso d . 1 . . H
C8A 0.01903(10) 0.49094(12) 0.32839(10) 0.0162(2) Uani d . 1 . . C
C8 0.08353(11) 0.57944(13) 0.27316(11) 0.0192(3) Uani d . 1 . . C
H8 0.0435(14) 0.6471(16) 0.2291(14) 0.024(4) Uiso d . 1 . . H
C9 -0.16595(11) 0.21633(12) 0.50186(10) 0.0172(2) Uani d . 1 . . C
O10 -0.28169(8) 0.22102(9) 0.48625(8) 0.0201(2) Uani d . 1 . . O
C11 -0.34014(12) 0.12130(14) 0.54398(12) 0.0219(3) Uani d . 1 . . C
H11B -0.2986(14) 0.1111(15) 0.6211(14) 0.021(4) Uiso d . 1 . . H
H11A -0.4156(15) 0.1570(16) 0.5453(13) 0.023(4) Uiso d . 1 . . H
C12 -0.34791(13) -0.00083(14) 0.47535(13) 0.0259(3) Uani d . 1 . . C
H12C -0.3935(16) 0.0134(17) 0.3985(16) 0.031(4) Uiso d . 1 . . H
H12B -0.3837(16) -0.0683(18) 0.5173(15) 0.034(5) Uiso d . 1 . . H
H12A -0.2683(17) -0.0352(18) 0.4637(15) 0.035(5) Uiso d . 1 . . H
O13 -0.11068(8) 0.13483(9) 0.56458(8) 0.0225(2) Uani d . 1 . . O
O14 0.07756(8) 0.21692(9) 0.51637(8) 0.0200(2) Uani d . 1 . . O
H14 0.025(2) 0.172(2) 0.5492(18) 0.051(6) Uiso d . 1 . . H
O15 -0.27786(8) 0.42042(10) 0.35004(8) 0.0245(2) Uani d . 1 . . O
C16 -0.16336(12) 0.60044(13) 0.24695(12) 0.0202(3) Uani d . 1 . . C
H16C -0.1358(15) 0.6839(17) 0.2792(14) 0.025(4) Uiso d . 1 . . H
H16B -0.2440(17) 0.5932(17) 0.2538(15) 0.032(5) Uiso d . 1 . . H
H16A -0.1508(14) 0.5914(16) 0.1674(14) 0.023(4) Uiso d . 1 . . H
O17 0.38414(8) 0.47260(9) 0.35095(8) 0.0215(2) Uani d . 1 . . O
C18 0.45109(12) 0.37448(13) 0.41508(12) 0.0218(3) Uani d . 1 . . C
H18B 0.4336(14) 0.3724(15) 0.4930(14) 0.019(4) Uiso d . 1 . . H
H18A 0.5313(15) 0.4014(16) 0.4119(14) 0.026(4) Uiso d . 1 . . H
O19 0.42767(8) 0.25349(9) 0.36709(8) 0.0225(2) Uani d . 1 . . O
C20 0.46905(14) 0.23784(16) 0.25916(13) 0.0278(3) Uani d . 1 . . C
H20C 0.4628(15) 0.1462(18) 0.2392(15) 0.028(4) Uiso d . 1 . . H
H20B 0.4212(17) 0.2879(18) 0.2002(16) 0.034(5) Uiso d . 1 . . H
H20A 0.552(2) 0.2680(19) 0.2675(17) 0.045(6) Uiso d . 1 . . H

loop_
_atom_site_aniso_label
_atom_site_aniso_U_11
_atom_site_aniso_U_22
_atom_site_aniso_U_33
_atom_site_aniso_U_12
_atom_site_aniso_U_13
_atom_site_aniso_U_23
N1 0.0153(5) 0.0181(5) 0.0166(5) 0.0004(4) 0.0021(4) 0.0023(4)
C2 0.0154(6) 0.0192(6) 0.0161(5) -0.0016(4) 0.0019(4) -0.0008(4)
C3 0.0160(6) 0.0165(6) 0.0162(5) -0.0010(4) 0.0031(4) -0.0002(4)
C4A 0.0161(6) 0.0159(6) 0.0158(5) -0.0012(4) 0.0031(4) -0.0010(4)
C4 0.0165(6) 0.0155(6) 0.0146(5) -0.0002(4) 0.0018(4) -0.0010(4)
C5 0.0161(6) 0.0171(6) 0.0182(5) -0.0003(5) 0.0024(4) -0.0003(5)
C6 0.0142(6) 0.0214(6) 0.0200(6) -0.0018(5) 0.0032(4) -0.0023(5)
C7 0.0206(6) 0.0206(6) 0.0206(6) -0.0032(5) 0.0056(5) 0.0012(5)
C8A 0.0154(6) 0.0175(6) 0.0157(5) -0.0013(4) 0.0021(4) -0.0022(4)
C8 0.0188(6) 0.0198(6) 0.0191(6) 0.0000(5) 0.0033(5) 0.0025(5)
C9 0.0150(6) 0.0193(6) 0.0172(5) -0.0021(5) 0.0027(4) -0.0013(4)
O10 0.0148(4) 0.0218(5) 0.0239(4) -0.0023(3) 0.0040(3) 0.0041(4)
C11 0.0156(6) 0.0264(7) 0.0243(6) -0.0024(5) 0.0047(5) 0.0078(5)
C12 0.0226(7) 0.0257(7) 0.0286(7) -0.0062(6) 0.0012(5) 0.0047(6)
O13 0.0172(5) 0.0234(5) 0.0264(5) -0.0014(4) 0.0022(4) 0.0073(4)
O14 0.0159(4) 0.0199(5) 0.0241(5) 0.0000(4) 0.0026(3) 0.0059(4)
O15 0.0138(4) 0.0290(5) 0.0300(5) -0.0002(4) 0.0006(4) 0.0086(4)
C16 0.0178(6) 0.0201(6) 0.0224(6) 0.0016(5) 0.0021(5) 0.0046(5)
O17 0.0137(4) 0.0215(5) 0.0298(5) -0.0016(3) 0.0051(4) 0.0039(4)
C18 0.0157(6) 0.0249(7) 0.0243(6) -0.0017(5) 0.0013(5) 0.0019(5)
O19 0.0190(5) 0.0223(5) 0.0269(5) -0.0005(4) 0.0057(4) 0.0030(4)
C20 0.0247(7) 0.0289(8) 0.0311(7) 0.0017(6) 0.0085(6) 0.0001(6)

loop_
_atom_type_symbol
_atom_type_description
_atom_type_scat_dispersion_real
_atom_type_scat_dispersion_imag
_atom_type_scat_source
C C 0.0033 0.0016 'International Tables Vol C Tables 4.2.6.8 and 6.1.1.4'
H H 0.0000 0.0000 'International Tables Vol C Tables 4.2.6.8 and 6.1.1.4'
N N 0.0061 0.0033 'International Tables Vol C Tables 4.2.6.8 and 6.1.1.4'
O O 0.0106 0.0060 'International Tables Vol C Tables 4.2.6.8 and 6.1.1.4'

loop_
_geom_angle_atom_site_label_1
_geom_angle_atom_site_label_2
_geom_angle_atom_site_label_3
_geom_angle
C8A N1 C2 123.44(10)
C8A N1 C16 118.81(10)
C2 N1 C16 117.68(10)
O15 C2 N1 119.57(11)
O15 C2 C3 124.23(11)
N1 C2 C3 116.19(10)
C4 C3 C2 120.75(11)
C4 C3 C9 116.90(11)
C2 C3 C9 122.35(11)
C8A C4A C5 121.29(11)
C8A C4A C4 117.95(11)
C5 C4A C4 120.76(11)
O14 C4 C3 123.28(11)
O14 C4 C4A 115.88(11)
C3 C4 C4A 120.83(11)
C6 C5 C4A 119.59(12)
C6 C5 H5 122.7(10)
C4A C5 H5 117.7(10)
O17 C6 C5 125.34(12)
O17 C6 C7 115.31(11)
C5 C6 C7 119.36(12)
C8 C7 C6 121.34(12)
C8 C7 H7 119.9(11)
C6 C7 H7 118.7(11)
N1 C8A C4A 120.72(11)
N1 C8A C8 121.31(11)
C4A C8A C8 117.97(11)
C7 C8 C8A 120.44(12)
C7 C8 H8 120.1(10)
C8A C8 H8 119.5(10)
O13 C9 O10 121.74(11)
O13 C9 C3 121.75(11)
O10 C9 C3 116.51(11)
C9 O10 C11 115.93(10)
O10 C11 C12 110.57(11)
O10 C11 H11B 108.4(9)
C12 C11 H11B 112.9(10)
O10 C11 H11A 102.5(10)
C12 C11 H11A 111.3(10)
H11B C11 H11A 110.7(13)
C11 C12 H12C 110.0(10)
C11 C12 H12B 109.6(10)
H12C C12 H12B 111.0(15)
C11 C12 H12A 113.1(11)
H12C C12 H12A 107.3(14)
H12B C12 H12A 105.7(15)
C4 O14 H14 104.7(14)
N1 C16 H16C 108.9(10)
N1 C16 H16B 106.7(11)
H16C C16 H16B 107.5(14)
N1 C16 H16A 110.4(10)
H16C C16 H16A 111.7(14)
H16B C16 H16A 111.5(14)
C6 O17 C18 117.80(10)
O19 C18 O17 112.57(11)
O19 C18 H18B 107.8(9)
O17 C18 H18B 109.8(9)
O19 C18 H18A 111.9(10)
O17 C18 H18A 102.3(10)
H18B C18 H18A 112.4(13)
C18 O19 C20 113.02(11)
O19 C20 H20C 107.4(10)
O19 C20 H20B 109.8(11)
H20C C20 H20B 110.1(14)
O19 C20 H20A 108.9(12)
H20C C20 H20A 111.3(15)
H20B C20 H20A 109.4(16)

loop_
_geom_bond_atom_site_label_1
_geom_bond_atom_site_label_2
_geom_bond_site_symmetry_2
_geom_bond_distance
_geom_bond_publ_flag
O13 C9 . 1.2392(16) ?
C9 C3 . 1.4721(17) ?
C3 C4 . 1.3899(17) ?
C4 O14 . 1.3312(15) ?
N1 C8A . 1.3901(16) ?
N1 C2 . 1.3948(16) ?
N1 C16 . 1.4686(16) ?
C2 O15 . 1.2342(15) ?
C2 C3 . 1.4619(17) ?
C4A C8A . 1.4027(17) ?
C4A C5 . 1.4116(17) ?
C4A C4 . 1.4412(17) ?
C5 C6 . 1.3805(18) ?
C5 H5 . 0.941(17) ?
C6 O17 . 1.3747(15) ?
C6 C7 . 1.4030(19) ?
C7 C8 . 1.3782(19) ?
C7 H7 . 0.981(18) ?
C8A C8 . 1.4088(17) ?
C8 H8 . 0.955(17) ?
C9 O10 . 1.3230(15) ?
O10 C11 . 1.4657(15) ?
C11 C12 . 1.508(2) ?
C11 H11B . 0.964(16) ?
C11 H11A . 0.951(17) ?
C12 H12C . 0.984(18) ?
C12 H12B . 0.988(19) ?
C12 H12A . 1.016(19) ?
O14 H14 . 0.90(2) ?
C16 H16C . 0.986(18) ?
C16 H16B . 0.95(2) ?
C16 H16A . 0.972(16) ?
O17 C18 . 1.4298(16) ?
C18 O19 . 1.3968(17) ?
C18 H18B . 0.967(16) ?
C18 H18A . 0.975(17) ?
O19 C20 . 1.4318(17) ?
C20 H20C . 0.988(18) ?
C20 H20B . 0.971(19) ?
C20 H20A . 1.00(2) ?

loop_
_geom_hbond_atom_site_label_D
_geom_hbond_atom_site_label_H
_geom_hbond_atom_site_label_A
_geom_hbond_distance_DH
_geom_hbond_distance_HA
_geom_hbond_distance_DA
_geom_hbond_angle_DHA
O14 H14 O13 0.90(2) 1.65(2) 2.4844(14) 153(2)

loop_
_cod_related_entry_id
_cod_related_entry_database
_cod_related_entry_code
1 ChemSpider 21131597
